data_7049310
loop_
_publ_author_name
'Konarev, Dmitri V.'
'Kuzmin, Alexey V.'
'Shestakov, Alexander F.'
'Khasanov, Salavat S.'
'Lyubovskaya, Rimma N.'

_publ_section_title
;
 Coordination-induced metal-to-macrocycle charge transfer and effect of
 cations on reorientation of the CN ligand in the
 {SnL<sub>2</sub>Mac}<sup>2-</sup> dianions (L = CN<sup>-</sup>,
 OCN<sup>-</sup>, Im<sup>-</sup>; Mac = phthalo- or naphthalocyanine).
;
_journal_issue 15
_journal_name_full 'Dalton transactions (Cambridge, England : 2003)'
_journal_page_first 4961
_journal_page_last 4972
_journal_paper_doi 10.1039/c9dt00655a
_journal_volume 48
_journal_year 2019
_chemical_formula_moiety 'C50 H24 N10 Sn, 2(C18 H36 K N2 O6), 4(C6 H4 Cl2)'
_chemical_formula_sum 'C110 H112 Cl8 K2 N14 O12 Sn'
_chemical_formula_weight 2302.62
_space_group_crystal_system monoclinic
_space_group_IT_number 14
_space_group_name_Hall '-P 2yn'
_space_group_name_H-M_alt 'P 1 21/n 1'
_symmetry_space_group_name_Hall '-P 2yn'
_symmetry_space_group_name_H-M 'P 1 21/n 1'
_atom_sites_solution_hydrogens geom
_atom_sites_solution_primary dual
_atom_sites_solution_secondary difmap
_audit_creation_date 2019-01-31
_audit_creation_method
;
Olex2 1.2
(compiled 2018.05.29 svn.r3508 for OlexSys, GUI svn.r5506)
;
_audit_update_record
;
2019-01-31 deposited with the CCDC.    2019-03-11 downloaded from the CCDC.
;
_cell_angle_alpha 90
_cell_angle_beta 103.064(3)
_cell_angle_gamma 90
_cell_formula_units_Z 2
_cell_length_a 14.3794(4)
_cell_length_b 13.9081(3)
_cell_length_c 27.8398(8)
_cell_measurement_reflns_used 13767
_cell_measurement_temperature 293(2)
_cell_measurement_theta_max 27.5570
_cell_measurement_theta_min 2.0840
_cell_volume 5423.6(3)
_computing_cell_refinement 'CrysAlisPro 1.171.38.43 (Rigaku OD, 2015)'
_computing_data_collection 'CrysAlisPro 1.171.38.43 (Rigaku OD, 2015)'
_computing_data_reduction 'CrysAlisPro 1.171.38.43 (Rigaku OD, 2015)'
_computing_molecular_graphics 'Olex2 (Dolomanov et al., 2009)'
_computing_publication_material 'Olex2 (Dolomanov et al., 2009)'
_computing_structure_refinement 'ShelXL (Sheldrick, 2015)'
_computing_structure_solution 'ShelXT (Sheldrick, 2015)'
_diffrn_ambient_temperature 293(2)
_diffrn_detector_area_resol_mean 5.2283
_diffrn_detector_type AtlasS2
_diffrn_measured_fraction_theta_full 0.998
_diffrn_measured_fraction_theta_max 0.903
_diffrn_measurement_details
;
List of Runs (angles in degrees, time in seconds):

  # Type    Start    End  Width  t~exp~   \w     \q     \k     \f   Frames
#--------------------------------------------------------------------------
  1  \w    -13.00  56.00   1.00  100.00    --   15.86  57.00  30.00   69
  2  \w     42.00  77.00   1.00  100.00    --   15.86 178.00 150.00   35
  3  \w     -7.00  89.00   1.00  100.00    --   15.86  37.00 -60.00   96
  4  \w    -10.00  91.00   1.00  100.00    --   15.86  37.00-150.00  101
  5  \w    -99.00 -58.00   1.00  100.00    --  -16.01-178.00 -30.00   41
  6  \w    -22.00  16.00   1.00  100.00    --  -16.01 -99.00-180.00   38
;
_diffrn_measurement_device 'four-circle diffractometer'
_diffrn_measurement_device_type 'Xcalibur, AtlasS2, Gemini'
_diffrn_measurement_method '\w scans'
_diffrn_radiation_type MoK\a
_diffrn_radiation_wavelength 0.71073
_diffrn_reflns_av_R_equivalents 0.0557
_diffrn_reflns_av_unetI/netI 0.0815
_diffrn_reflns_Laue_measured_fraction_full 0.998
_diffrn_reflns_Laue_measured_fraction_max 0.903
_diffrn_reflns_limit_h_max 13
_diffrn_reflns_limit_h_min -20
_diffrn_reflns_limit_k_max 18
_diffrn_reflns_limit_k_min -19
_diffrn_reflns_limit_l_max 37
_diffrn_reflns_limit_l_min -38
_diffrn_reflns_number 58932
_diffrn_reflns_point_group_measured_fraction_full 0.998
_diffrn_reflns_point_group_measured_fraction_max 0.903
_diffrn_reflns_theta_full 25.242
_diffrn_reflns_theta_max 31.140
_diffrn_reflns_theta_min 1.645
_exptl_absorpt_coefficient_mu 0.576
_exptl_absorpt_correction_T_max 1.00000
_exptl_absorpt_correction_T_min 0.83423
_exptl_absorpt_correction_type multi-scan
_exptl_absorpt_process_details
;
CrysAlisPro 1.171.38.43 (Rigaku Oxford Diffraction, 2015)
Empirical absorption correction using spherical harmonics,
implemented in SCALE3 ABSPACK scaling algorithm.
;
_exptl_crystal_colour 'metallic dark black'
_exptl_crystal_colour_lustre metallic
_exptl_crystal_colour_modifier dark
_exptl_crystal_colour_primary black
_exptl_crystal_density_diffrn 1.410
_exptl_crystal_description block
_exptl_crystal_F_000 2380
_exptl_crystal_size_max 0.287
_exptl_crystal_size_mid 0.131
_exptl_crystal_size_min 0.066
_refine_diff_density_max 1.154
_refine_diff_density_min -0.801
_refine_diff_density_rms 0.084
_refine_ls_extinction_method none
_refine_ls_goodness_of_fit_ref 1.034
_refine_ls_hydrogen_treatment constr
_refine_ls_matrix_type full
_refine_ls_number_parameters 562
_refine_ls_number_reflns 15808
_refine_ls_number_restraints 0
_refine_ls_restrained_S_all 1.034
_refine_ls_R_factor_all 0.1041
_refine_ls_R_factor_gt 0.0604
_refine_ls_shift/su_max 0.001
_refine_ls_shift/su_mean 0.000
_refine_ls_structure_factor_coef Fsqd
_refine_ls_weighting_details 'w=1/[\s^2^(Fo^2^)+(0.0564P)^2^+1.3703P] where P=(Fo^2^+2Fc^2^)/3'
_refine_ls_weighting_scheme calc
_refine_ls_wR_factor_gt 0.1218
_refine_ls_wR_factor_ref 0.1375
_reflns_Friedel_coverage 0.000
_reflns_number_gt 10050
_reflns_number_total 15808
_reflns_threshold_expression 'I > 2\s(I)'
_cod_data_source_file c9dt00655a2.cif
_cod_data_source_block sn2cnnc2crypt222kc6h4cl2
_cod_depositor_comments 'Adding full bibliography for 7049308--7049311.cif.'
_cod_database_code 7049310
_shelx_shelxl_version_number 2018/3
_shelx_space_group_comment
;
The symmetry employed for this shelxl refinement is uniquely defined
by the following loop, which should always be used as a source of
symmetry information in preference to the above space-group names.
They are only intended as comments.
;
_olex2_refinement_description
;
1. Fixed Uiso
 At 1.2 times of:
  All C(H) groups, All C(H,H) groups
2. Uiso/Uaniso restraints and constraints
Uanis(C32) = Uanis(C33) = Uanis(C34) = Uanis(C35) = Uanis(C36) = Uanis(C31)
3.a Secondary CH2 refined with riding coordinates:
 C201(H20A,H20B), C202(H20C,H20D), C203(H20E,H20F), C204(H20G,H20H), C205(H20I,
 H20J), C206(H20K,H20L), C207(H20M,H20N), C208(H20O,H20P), C209(H20Q,H20R),
 C210(H21A,H21B), C211(H21C,H21D), C212(H21E,H21F), C213(H21G,H21H), C214(H21I,
 H21J), C215(H21K,H21L), C216(H21M,H21N), C217(H21O,H21P), C218(H21Q,H21R)
3.b Aromatic/amide H refined with riding coordinates:
 C121(H121), C114(H114), C109(H109), C102(H102), C33(H33), C34(H34), C35(H35),
 C36(H36), C119(H119), C118(H118), C117(H117), C116(H116), C107(H107),
 C106(H106), C105(H105), C104(H104)
;
_olex2_submission_special_instructions 'No special instructions were received'
_oxdiff_exptl_absorpt_empirical_details
;
Empirical correction (ABSPACK) includes:
- Absorption correction using spherical harmonics
- Frame scaling
;

loop_
_space_group_symop_operation_xyz
'x, y, z'
'-x+1/2, y+1/2, -z+1/2'
'-x, -y, -z'
'x-1/2, -y-1/2, z-1/2'

loop_
_atom_site_label
_atom_site_type_symbol
_atom_site_fract_x
_atom_site_fract_y
_atom_site_fract_z
_atom_site_U_iso_or_equiv
_atom_site_adp_type
_atom_site_occupancy
_atom_site_site_symmetry_order
_atom_site_calc_flag
_atom_site_refinement_flags_posn
_atom_site_refinement_flags_adp
_atom_site_refinement_flags_occupancy
Sn11 Sn 0.000000 0.500000 0.500000 0.02305(7) Uani 1 2 d S T P
K21 K 0.57320(4) 0.51207(4) 0.19331(2) 0.02858(14) Uani 1 1 d . . .
Cl31 Cl 0.13924(7) 0.56135(9) 0.24880(4) 0.0762(3) Uani 1 1 d . . .
Cl32 Cl 0.33420(8) 0.67769(10) 0.27116(4) 0.0819(4) Uani 1 1 d . . .
O201 O 0.38997(13) 0.58843(13) 0.17692(7) 0.0321(4) Uani 1 1 d . . .
O202 O 0.53576(14) 0.70235(13) 0.15690(7) 0.0313(4) Uani 1 1 d . . .
O203 O 0.57476(15) 0.41373(14) 0.28473(7) 0.0369(5) Uani 1 1 d . . .
O204 O 0.70858(15) 0.56408(14) 0.28016(7) 0.0367(5) Uani 1 1 d . . .
O205 O 0.54047(14) 0.34524(13) 0.13520(7) 0.0355(5) Uani 1 1 d . . .
O206 O 0.70832(14) 0.45153(14) 0.13796(7) 0.0334(5) Uani 1 1 d . . .
N101 N -0.09739(14) 0.27619(15) 0.46925(8) 0.0234(5) Uani 1 1 d . . .
N102 N 0.05257(14) 0.36501(15) 0.49106(8) 0.0240(5) Uani 1 1 d . . .
N103 N 0.22257(15) 0.40351(15) 0.50788(8) 0.0253(5) Uani 1 1 d . . .
N104 N 0.13708(14) 0.55584(15) 0.51445(8) 0.0238(5) Uani 1 1 d . . .
C121 C 0.04767(19) 0.10779(18) 0.46569(10) 0.0246(6) Uani 1 1 d . . .
H121 H -0.013976 0.083045 0.457485 0.030 Uiso 1 1 calc R . .
C114 C 0.23447(18) 0.18632(18) 0.48682(10) 0.0260(6) Uani 1 1 d . . .
H114 H 0.295026 0.213577 0.492418 0.031 Uiso 1 1 calc R . .
C109 C 0.39628(18) 0.54633(19) 0.54179(10) 0.0247(6) Uani 1 1 d . . .
H109 H 0.419760 0.485527 0.537205 0.030 Uiso 1 1 calc R . .
C102 C 0.32384(18) 0.73217(18) 0.55491(9) 0.0240(6) Uani 1 1 d . . .
H102 H 0.300073 0.793051 0.559049 0.029 Uiso 1 1 calc R . .
N124 N -0.03855(19) 0.5269(2) 0.37592(11) 0.0476(7) Uani 1 1 d . . .
N201 N 0.41180(18) 0.38279(17) 0.20223(9) 0.0346(6) Uani 1 1 d . . .
N202 N 0.73622(16) 0.64165(16) 0.18442(8) 0.0294(5) Uani 1 1 d . . .
C31 C 0.2021(3) 0.5829(3) 0.30908(15) 0.0557(4) Uani 1 1 d . . .
C32 C 0.2877(3) 0.6349(3) 0.31862(15) 0.0557(4) Uani 1 1 d . . .
C33 C 0.3343(3) 0.6542(3) 0.36612(14) 0.0557(4) Uani 1 1 d . . .
H33 H 0.391846 0.687525 0.372483 0.067 Uiso 1 1 calc R . .
C34 C 0.2953(3) 0.6238(3) 0.40478(15) 0.0557(4) Uani 1 1 d . . .
H34 H 0.325370 0.638593 0.437142 0.067 Uiso 1 1 calc R . .
C35 C 0.2126(3) 0.5722(3) 0.39509(15) 0.0557(4) Uani 1 1 d . . .
H35 H 0.187476 0.550573 0.421134 0.067 Uiso 1 1 calc R . .
C36 C 0.1660(3) 0.5517(3) 0.34790(15) 0.0557(4) Uani 1 1 d . . .
H36 H 0.109655 0.516382 0.342019 0.067 Uiso 1 1 calc R . .
C123 C -0.00391(18) 0.28370(18) 0.47783(10) 0.0234(5) Uani 1 1 d . . .
C122 C 0.06232(17) 0.20413(19) 0.47527(9) 0.0236(5) Uani 1 1 d . . .
C120 C 0.12750(19) 0.04635(19) 0.46844(10) 0.0260(6) Uani 1 1 d . . .
C119 C 0.1181(2) -0.05454(19) 0.46236(10) 0.0285(6) Uani 1 1 d . . .
H119 H 0.057480 -0.081912 0.455418 0.034 Uiso 1 1 calc R . .
C118 C 0.1963(2) -0.1125(2) 0.46650(11) 0.0345(7) Uani 1 1 d . . .
H118 H 0.188406 -0.178650 0.463015 0.041 Uiso 1 1 calc R . .
C117 C 0.2883(2) -0.0728(2) 0.47596(11) 0.0370(7) Uani 1 1 d . . .
H117 H 0.340962 -0.112811 0.478385 0.044 Uiso 1 1 calc R . .
C116 C 0.3009(2) 0.0236(2) 0.48161(11) 0.0325(7) Uani 1 1 d . . .
H116 H 0.362285 0.048877 0.487384 0.039 Uiso 1 1 calc R . .
C115 C 0.22247(19) 0.08663(19) 0.47888(10) 0.0262(6) Uani 1 1 d . . .
C113 C 0.15634(18) 0.24263(18) 0.48623(10) 0.0240(6) Uani 1 1 d . . .
C112 C 0.14936(18) 0.34542(18) 0.49590(10) 0.0240(6) Uani 1 1 d . . .
C111 C 0.21771(17) 0.49947(19) 0.51773(10) 0.0250(5) Uani 1 1 d . . .
C110 C 0.29781(18) 0.56152(18) 0.53303(9) 0.0237(6) Uani 1 1 d . . .
C108 C 0.45904(18) 0.62155(19) 0.55729(10) 0.0268(6) Uani 1 1 d . . .
C107 C 0.56020(18) 0.6090(2) 0.56814(11) 0.0310(6) Uani 1 1 d . . .
H107 H 0.584978 0.548464 0.564348 0.037 Uiso 1 1 calc R . .
C106 C 0.6212(2) 0.6827(2) 0.58378(11) 0.0357(7) Uani 1 1 d . . .
H106 H 0.686764 0.672170 0.590707 0.043 Uiso 1 1 calc R . .
C105 C 0.5849(2) 0.7766(2) 0.58964(12) 0.0395(7) Uani 1 1 d . . .
H105 H 0.627028 0.827188 0.599938 0.047 Uiso 1 1 calc R . .
C104 C 0.4892(2) 0.7925(2) 0.58026(11) 0.0339(7) Uani 1 1 d . . .
H104 H 0.466872 0.853958 0.584468 0.041 Uiso 1 1 calc R . .
C103 C 0.42227(19) 0.71682(18) 0.56407(10) 0.0258(6) Uani 1 1 d . . .
C3AA C 0.26140(18) 0.65584(18) 0.53955(9) 0.0232(5) Uani 1 1 d . . .
C101 C 0.15948(18) 0.64904(18) 0.52794(9) 0.0240(6) Uani 1 1 d . . .
C124 C -0.02197(19) 0.52382(19) 0.41766(12) 0.0292(6) Uani 1 1 d . . .
C201 C 0.3275(2) 0.4423(2) 0.20270(12) 0.0383(7) Uani 1 1 d . . .
H20A H 0.334200 0.469482 0.235391 0.046 Uiso 1 1 calc R . .
H20B H 0.271442 0.401390 0.196299 0.046 Uiso 1 1 calc R . .
C202 C 0.3117(2) 0.5234(2) 0.16539(12) 0.0365(7) Uani 1 1 d . . .
H20C H 0.306244 0.497565 0.132506 0.044 Uiso 1 1 calc R . .
H20D H 0.252865 0.556864 0.166147 0.044 Uiso 1 1 calc R . .
C203 C 0.3702(2) 0.6753(2) 0.14919(11) 0.0331(7) Uani 1 1 d . . .
H20E H 0.311448 0.703480 0.154193 0.040 Uiso 1 1 calc R . .
H20F H 0.362177 0.661485 0.114337 0.040 Uiso 1 1 calc R . .
C204 C 0.4508(2) 0.7443(2) 0.16541(12) 0.0365(7) Uani 1 1 d . . .
H20G H 0.437332 0.803928 0.147057 0.044 Uiso 1 1 calc R . .
H20H H 0.458676 0.758670 0.200191 0.044 Uiso 1 1 calc R . .
C205 C 0.6115(2) 0.77039(19) 0.16409(11) 0.0336(7) Uani 1 1 d . . .
H20I H 0.625968 0.792700 0.197979 0.040 Uiso 1 1 calc R . .
H20J H 0.592563 0.825425 0.142714 0.040 Uiso 1 1 calc R . .
C206 C 0.6985(2) 0.7241(2) 0.15257(10) 0.0318(6) Uani 1 1 d . . .
H20K H 0.682769 0.702568 0.118549 0.038 Uiso 1 1 calc R . .
H20L H 0.748279 0.772216 0.155597 0.038 Uiso 1 1 calc R . .
C207 C 0.4353(2) 0.3249(2) 0.24769(12) 0.0434(8) Uani 1 1 d . . .
H20M H 0.475639 0.271657 0.242754 0.052 Uiso 1 1 calc R . .
H20N H 0.376804 0.298281 0.253959 0.052 Uiso 1 1 calc R . .
C208 C 0.4855(2) 0.3813(3) 0.29229(12) 0.0463(8) Uani 1 1 d . . .
H20O H 0.446678 0.435871 0.297251 0.056 Uiso 1 1 calc R . .
H20P H 0.495381 0.340957 0.321433 0.056 Uiso 1 1 calc R . .
C209 C 0.6276(2) 0.4630(2) 0.32684(11) 0.0408(8) Uani 1 1 d . . .
H20Q H 0.636985 0.421065 0.355386 0.049 Uiso 1 1 calc R . .
H20R H 0.592173 0.519001 0.333341 0.049 Uiso 1 1 calc R . .
C210 C 0.7218(2) 0.4933(2) 0.31838(11) 0.0421(8) Uani 1 1 d . . .
H21A H 0.760629 0.519813 0.348561 0.051 Uiso 1 1 calc R . .
H21B H 0.754924 0.438047 0.309053 0.051 Uiso 1 1 calc R . .
C211 C 0.7986(2) 0.5951(2) 0.27209(11) 0.0411(8) Uani 1 1 d . . .
H21C H 0.831011 0.541457 0.260697 0.049 Uiso 1 1 calc R . .
H21D H 0.838457 0.618386 0.302757 0.049 Uiso 1 1 calc R . .
C212 C 0.7830(2) 0.6741(2) 0.23415(11) 0.0389(7) Uani 1 1 d . . .
H21E H 0.744229 0.723965 0.244244 0.047 Uiso 1 1 calc R . .
H21F H 0.844207 0.702320 0.233144 0.047 Uiso 1 1 calc R . .
C213 C 0.3920(2) 0.3197(2) 0.15883(11) 0.0400(8) Uani 1 1 d . . .
H21G H 0.359861 0.357012 0.130471 0.048 Uiso 1 1 calc R . .
H21H H 0.348479 0.269545 0.164039 0.048 Uiso 1 1 calc R . .
C214 C 0.4787(2) 0.2733(2) 0.14708(13) 0.0435(8) Uani 1 1 d . . .
H21I H 0.512226 0.236396 0.175256 0.052 Uiso 1 1 calc R . .
H21J H 0.459256 0.229756 0.119431 0.052 Uiso 1 1 calc R . .
C215 C 0.6212(2) 0.3056(2) 0.12146(12) 0.0404(8) Uani 1 1 d . . .
H21K H 0.601231 0.255537 0.097073 0.049 Uiso 1 1 calc R . .
H21L H 0.663512 0.277193 0.150039 0.049 Uiso 1 1 calc R . .
C216 C 0.6724(2) 0.3823(2) 0.10070(11) 0.0359(7) Uani 1 1 d . . .
H21M H 0.724765 0.354432 0.088731 0.043 Uiso 1 1 calc R . .
H21N H 0.629219 0.413062 0.073187 0.043 Uiso 1 1 calc R . .
C217 C 0.7597(2) 0.5254(2) 0.12004(11) 0.0346(7) Uani 1 1 d . . .
H21O H 0.716765 0.562668 0.095011 0.042 Uiso 1 1 calc R . .
H21P H 0.808468 0.497431 0.105309 0.042 Uiso 1 1 calc R . .
C218 C 0.8054(2) 0.5897(2) 0.16249(11) 0.0367(7) Uani 1 1 d . . .
H21Q H 0.845875 0.550846 0.187797 0.044 Uiso 1 1 calc R . .
H21R H 0.845895 0.636040 0.150995 0.044 Uiso 1 1 calc R . .

loop_
_atom_site_aniso_label
_atom_site_aniso_U_11
_atom_site_aniso_U_22
_atom_site_aniso_U_33
_atom_site_aniso_U_23
_atom_site_aniso_U_13
_atom_site_aniso_U_12
Sn11 0.01645(12) 0.02314(13) 0.02801(14) -0.00294(11) 0.00178(9) 0.00202(10)
K21 0.0334(3) 0.0222(3) 0.0277(3) 0.0016(2) 0.0016(2) 0.0002(2)
Cl31 0.0592(6) 0.0858(8) 0.0896(8) -0.0446(6) 0.0297(6) -0.0255(6)
Cl32 0.0805(7) 0.1212(10) 0.0549(6) -0.0302(6) 0.0386(5) -0.0552(7)
O201 0.0321(11) 0.0302(10) 0.0336(11) 0.0052(9) 0.0065(9) 0.0029(9)
O202 0.0374(11) 0.0206(9) 0.0367(11) -0.0001(8) 0.0100(9) 0.0017(8)
O203 0.0452(12) 0.0333(11) 0.0291(11) 0.0042(9) 0.0019(9) -0.0036(10)
O204 0.0477(13) 0.0270(10) 0.0292(11) 0.0048(8) -0.0045(9) -0.0003(9)
O205 0.0427(12) 0.0202(10) 0.0416(12) -0.0006(9) 0.0053(10) -0.0006(9)
O206 0.0411(12) 0.0277(10) 0.0297(11) -0.0032(8) 0.0043(9) -0.0004(9)
N101 0.0196(11) 0.0242(11) 0.0257(12) 0.0003(9) 0.0036(9) 0.0001(9)
N102 0.0138(10) 0.0230(11) 0.0340(13) -0.0033(9) 0.0027(9) -0.0002(8)
N103 0.0206(11) 0.0195(11) 0.0350(13) 0.0017(9) 0.0043(10) 0.0009(9)
N104 0.0157(10) 0.0230(11) 0.0310(13) -0.0027(9) 0.0022(9) 0.0013(9)
C121 0.0240(13) 0.0260(14) 0.0245(14) -0.0002(11) 0.0068(11) -0.0009(11)
C114 0.0219(13) 0.0232(13) 0.0344(16) 0.0017(11) 0.0094(11) -0.0008(11)
C109 0.0246(14) 0.0221(13) 0.0264(14) 0.0023(11) 0.0037(11) 0.0034(11)
C102 0.0239(13) 0.0197(12) 0.0276(14) 0.0024(10) 0.0046(11) 0.0011(10)
N124 0.0374(16) 0.0601(19) 0.0418(17) 0.0087(14) 0.0015(13) -0.0096(13)
N201 0.0390(14) 0.0285(13) 0.0324(14) 0.0063(10) 0.0001(11) -0.0019(11)
N202 0.0340(13) 0.0254(12) 0.0257(12) -0.0025(10) -0.0002(10) -0.0014(10)
C31 0.0521(9) 0.0556(9) 0.0657(10) 0.0096(8) 0.0266(8) 0.0067(7)
C32 0.0521(9) 0.0556(9) 0.0657(10) 0.0096(8) 0.0266(8) 0.0067(7)
C33 0.0521(9) 0.0556(9) 0.0657(10) 0.0096(8) 0.0266(8) 0.0067(7)
C34 0.0521(9) 0.0556(9) 0.0657(10) 0.0096(8) 0.0266(8) 0.0067(7)
C35 0.0521(9) 0.0556(9) 0.0657(10) 0.0096(8) 0.0266(8) 0.0067(7)
C36 0.0521(9) 0.0556(9) 0.0657(10) 0.0096(8) 0.0266(8) 0.0067(7)
C123 0.0237(14) 0.0236(13) 0.0229(13) 0.0010(11) 0.0056(10) 0.0018(11)
C122 0.0203(13) 0.0278(14) 0.0222(13) 0.0011(11) 0.0038(10) -0.0001(11)
C120 0.0346(15) 0.0225(13) 0.0228(14) 0.0027(11) 0.0108(11) -0.0002(12)
C119 0.0348(16) 0.0242(14) 0.0277(15) 0.0005(11) 0.0097(12) -0.0027(12)
C118 0.0452(18) 0.0233(14) 0.0366(17) 0.0037(12) 0.0130(14) 0.0008(13)
C117 0.0400(18) 0.0289(15) 0.0445(19) 0.0085(13) 0.0149(14) 0.0099(13)
C116 0.0313(15) 0.0278(15) 0.0408(18) 0.0050(12) 0.0135(13) 0.0040(12)
C115 0.0282(15) 0.0231(13) 0.0296(15) 0.0029(11) 0.0113(12) 0.0024(11)
C113 0.0255(14) 0.0194(12) 0.0274(14) 0.0014(10) 0.0064(11) -0.0009(10)
C112 0.0219(13) 0.0200(13) 0.0300(15) 0.0015(11) 0.0055(11) 0.0019(10)
C111 0.0184(12) 0.0234(12) 0.0329(15) -0.0013(12) 0.0053(10) 0.0003(11)
C110 0.0237(13) 0.0246(13) 0.0225(14) 0.0025(11) 0.0046(11) 0.0017(11)
C108 0.0215(13) 0.0316(15) 0.0261(15) 0.0058(11) 0.0031(11) -0.0012(11)
C107 0.0198(14) 0.0328(15) 0.0402(17) 0.0039(13) 0.0063(12) 0.0018(11)
C106 0.0224(14) 0.0370(17) 0.0463(19) 0.0011(14) 0.0048(13) -0.0005(13)
C105 0.0264(16) 0.0383(17) 0.050(2) 0.0026(15) 0.0014(14) -0.0126(13)
C104 0.0269(15) 0.0320(15) 0.0424(18) -0.0011(13) 0.0070(13) -0.0018(12)
C103 0.0285(14) 0.0233(13) 0.0248(14) 0.0015(11) 0.0042(11) -0.0021(11)
C3AA 0.0231(13) 0.0218(13) 0.0240(14) 0.0018(10) 0.0038(11) 0.0004(10)
C101 0.0232(13) 0.0221(13) 0.0249(14) 0.0024(10) 0.0021(11) -0.0004(11)
C124 0.0212(14) 0.0266(14) 0.0376(18) -0.0006(12) 0.0020(12) -0.0033(11)
C201 0.0362(17) 0.0360(17) 0.0426(19) 0.0083(14) 0.0087(14) -0.0045(14)
C202 0.0329(16) 0.0371(17) 0.0383(18) 0.0036(13) 0.0057(13) -0.0001(13)
C203 0.0383(17) 0.0271(14) 0.0334(16) 0.0038(12) 0.0070(13) 0.0092(13)
C204 0.0445(18) 0.0271(15) 0.0390(18) -0.0011(13) 0.0119(14) 0.0091(13)
C205 0.0454(18) 0.0219(14) 0.0329(16) 0.0015(12) 0.0077(13) 0.0006(13)
C206 0.0358(16) 0.0275(14) 0.0308(16) 0.0040(12) 0.0050(13) -0.0029(12)
C207 0.0448(19) 0.0407(18) 0.0422(19) 0.0163(15) 0.0042(15) -0.0060(15)
C208 0.050(2) 0.053(2) 0.0358(19) 0.0159(15) 0.0094(16) 0.0010(16)
C209 0.058(2) 0.0333(16) 0.0269(16) 0.0041(13) 0.0020(15) 0.0026(15)
C210 0.056(2) 0.0332(16) 0.0282(16) 0.0058(13) -0.0082(14) -0.0050(15)
C211 0.0471(19) 0.0364(17) 0.0316(17) -0.0020(13) -0.0081(14) -0.0086(15)
C212 0.0464(19) 0.0312(16) 0.0329(17) -0.0032(13) -0.0038(14) -0.0097(14)
C213 0.0457(19) 0.0304(16) 0.0407(19) 0.0042(13) 0.0032(15) -0.0106(14)
C214 0.054(2) 0.0250(15) 0.049(2) -0.0004(14) 0.0072(16) -0.0073(14)
C215 0.054(2) 0.0256(15) 0.0386(18) -0.0048(13) 0.0031(15) 0.0036(14)
C216 0.0480(19) 0.0293(15) 0.0281(16) -0.0077(12) 0.0036(14) 0.0044(14)
C217 0.0350(16) 0.0344(16) 0.0351(17) -0.0003(13) 0.0095(13) 0.0037(12)
C218 0.0294(16) 0.0337(16) 0.0438(19) 0.0031(14) 0.0013(13) -0.0019(13)

loop_
_atom_type_symbol
_atom_type_description
_atom_type_scat_dispersion_real
_atom_type_scat_dispersion_imag
_atom_type_scat_source
C C 0.0033 0.0016 'International Tables Vol C Tables 4.2.6.8 and 6.1.1.4'
H H 0.0000 0.0000 'International Tables Vol C Tables 4.2.6.8 and 6.1.1.4'
Cl Cl 0.1484 0.1585 'International Tables Vol C Tables 4.2.6.8 and 6.1.1.4'
K K 0.2009 0.2494 'International Tables Vol C Tables 4.2.6.8 and 6.1.1.4'
N N 0.0061 0.0033 'International Tables Vol C Tables 4.2.6.8 and 6.1.1.4'
O O 0.0106 0.0060 'International Tables Vol C Tables 4.2.6.8 and 6.1.1.4'
Sn Sn -0.6537 1.4246 'International Tables Vol C Tables 4.2.6.8 and 6.1.1.4'

loop_
_exptl_crystal_face_index_h
_exptl_crystal_face_index_k
_exptl_crystal_face_index_l
_exptl_crystal_face_perp_dist
0 0 -1 0.0328
0 0 1 0.0328
1 0 -1 0.0605
-1 0 1 0.0465
0 1 0 0.1437
0 -1 0 0.1437

loop_
_geom_angle_atom_site_label_1
_geom_angle_atom_site_label_2
_geom_angle_atom_site_label_3
_geom_angle
_geom_angle_site_symmetry_1
_geom_angle_site_symmetry_3
N102 Sn11 N102 180.0 3_566 .
N102 Sn11 N104 90.35(8) . .
N102 Sn11 N104 89.65(8) 3_566 .
N102 Sn11 N104 89.65(8) . 3_566
N102 Sn11 N104 90.35(8) 3_566 3_566
N102 Sn11 C124 88.97(9) 3_566 3_566
N102 Sn11 C124 91.03(9) 3_566 .
N102 Sn11 C124 88.97(9) . .
N102 Sn11 C124 91.03(9) . 3_566
N104 Sn11 N104 180.00(11) 3_566 .
N104 Sn11 C124 87.10(9) . 3_566
N104 Sn11 C124 92.90(9) . .
N104 Sn11 C124 87.10(9) 3_566 .
N104 Sn11 C124 92.90(9) 3_566 3_566
C124 Sn11 C124 180.0 3_566 .
O201 K21 O202 59.32(6) . .
O201 K21 O203 98.28(6) . .
O201 K21 O204 119.02(6) . .
O201 K21 O205 101.06(6) . .
O201 K21 O206 139.14(6) . .
O201 K21 N201 61.24(6) . .
O201 K21 N202 118.96(6) . .
O202 K21 O203 136.00(6) . .
O202 K21 O206 100.29(6) . .
O202 K21 N201 120.10(6) . .
O202 K21 N202 60.10(6) . .
O203 K21 N201 59.54(6) . .
O203 K21 N202 120.35(6) . .
O204 K21 O202 96.02(6) . .
O204 K21 O203 60.10(6) . .
O204 K21 O206 96.62(6) . .
O204 K21 N201 118.62(6) . .
O204 K21 N202 61.31(6) . .
O205 K21 O202 124.80(6) . .
O205 K21 O203 94.78(6) . .
O205 K21 O204 134.11(6) . .
O205 K21 O206 59.53(6) . .
O205 K21 N201 61.22(7) . .
O205 K21 N202 118.66(6) . .
O206 K21 O203 117.65(6) . .
O206 K21 N201 120.08(6) . .
O206 K21 N202 59.78(6) . .
N201 K21 N202 179.79(7) . .
C202 O201 K21 117.77(16) . .
C202 O201 C203 111.4(2) . .
C203 O201 K21 118.51(16) . .
C204 O202 K21 115.08(16) . .
C204 O202 C205 111.3(2) . .
C205 O202 K21 119.47(15) . .
C208 O203 K21 117.02(16) . .
C209 O203 K21 113.31(16) . .
C209 O203 C208 111.3(2) . .
C210 O204 K21 114.17(16) . .
C211 O204 K21 114.51(16) . .
C211 O204 C210 110.6(2) . .
C214 O205 K21 118.58(17) . .
C215 O205 K21 115.92(16) . .
C215 O205 C214 112.5(2) . .
C216 O206 K21 114.35(17) . .
C217 O206 K21 116.49(16) . .
C217 O206 C216 111.4(2) . .
C123 N101 C101 125.2(2) . 3_566
C123 N102 Sn11 124.35(16) . .
C123 N102 C112 112.1(2) . .
C112 N102 Sn11 123.49(16) . .
C112 N103 C111 125.4(2) . .
C111 N104 Sn11 123.09(17) . .
C101 N104 Sn11 124.28(17) . .
C101 N104 C111 112.1(2) . .
C122 C121 C120 119.4(2) . .
C113 C114 C115 119.4(2) . .
C108 C109 C110 120.2(2) . .
C3AA C102 C103 119.7(2) . .
C201 N201 K21 108.61(16) . .
C201 N201 C207 109.2(2) . .
C207 N201 K21 111.62(17) . .
C213 N201 K21 107.50(17) . .
C213 N201 C201 109.7(2) . .
C213 N201 C207 110.2(2) . .
C206 N202 K21 109.08(16) . .
C212 N202 K21 107.82(17) . .
C212 N202 C206 110.8(2) . .
C212 N202 C218 109.5(2) . .
C218 N202 K21 110.65(16) . .
C218 N202 C206 108.9(2) . .
C32 C31 Cl31 120.9(3) . .
C36 C31 Cl31 119.9(3) . .
C36 C31 C32 119.2(4) . .
C31 C32 Cl32 120.8(3) . .
C33 C32 Cl32 119.0(3) . .
C33 C32 C31 120.2(4) . .
C32 C33 C34 119.6(4) . .
C35 C34 C33 119.6(4) . .
C34 C35 C36 121.2(4) . .
C35 C36 C31 120.2(4) . .
N101 C123 N102 128.6(2) . .
N101 C123 C122 125.3(2) . .
N102 C123 C122 106.2(2) . .
C121 C122 C123 132.1(2) . .
C121 C122 C113 120.4(2) . .
C113 C122 C123 107.5(2) . .
C121 C120 C115 119.6(2) . .
C119 C120 C121 122.4(2) . .
C119 C120 C115 118.0(2) . .
C118 C119 C120 121.3(3) . .
C119 C118 C117 120.5(3) . .
C116 C117 C118 120.4(3) . .
C117 C116 C115 121.4(3) . .
C114 C115 C120 119.4(2) . .
C114 C115 C116 122.2(2) . .
C116 C115 C120 118.4(2) . .
C114 C113 C122 121.7(2) . .
C114 C113 C112 130.4(2) . .
C122 C113 C112 107.8(2) . .
N102 C112 C113 106.4(2) . .
N103 C112 N102 129.2(2) . .
N103 C112 C113 124.4(2) . .
N103 C111 N104 128.2(2) . .
N103 C111 C110 125.2(2) . .
N104 C111 C110 106.5(2) . .
C109 C110 C111 132.8(2) . .
C109 C110 C3AA 119.9(2) . .
C111 C110 C3AA 107.3(2) . .
C109 C108 C107 122.3(3) . .
C109 C108 C103 119.9(2) . .
C107 C108 C103 117.8(2) . .
C106 C107 C108 122.0(3) . .
C107 C106 C105 120.1(3) . .
C104 C105 C106 120.4(3) . .
C105 C104 C103 121.4(3) . .
C102 C103 C108 119.9(2) . .
C102 C103 C104 121.9(2) . .
C104 C103 C108 118.2(2) . .
C102 C3AA C110 120.4(2) . .
C102 C3AA C101 132.5(2) . .
C101 C3AA C110 107.1(2) . .
N101 C101 C3AA 125.3(2) 3_566 .
N104 C101 N101 127.8(2) . 3_566
N104 C101 C3AA 106.9(2) . .
N124 C124 Sn11 172.6(3) . .
N201 C201 C202 114.2(2) . .
O201 C202 C201 109.3(2) . .
O201 C203 C204 109.6(2) . .
O202 C204 C203 108.8(2) . .
O202 C205 C206 109.4(2) . .
N202 C206 C205 114.5(2) . .
N201 C207 C208 113.4(3) . .
O203 C208 C207 108.9(3) . .
O203 C209 C210 110.0(3) . .
O204 C210 C209 109.9(3) . .
O204 C211 C212 109.5(2) . .
N202 C212 C211 113.7(2) . .
N201 C213 C214 114.8(3) . .
O205 C214 C213 109.9(2) . .
O205 C215 C216 109.6(2) . .
O206 C216 C215 109.4(2) . .
O206 C217 C218 108.8(2) . .
N202 C218 C217 113.6(2) . .

loop_
_geom_bond_atom_site_label_1
_geom_bond_atom_site_label_2
_geom_bond_distance
_geom_bond_site_symmetry_2
Sn11 N102 2.060(2) 3_566
Sn11 N102 2.060(2) .
Sn11 N104 2.072(2) .
Sn11 N104 2.072(2) 3_566
Sn11 C124 2.266(3) .
Sn11 C124 2.266(3) 3_566
K21 O201 2.781(2) .
K21 O202 2.8416(19) .
K21 O203 2.885(2) .
K21 O204 2.834(2) .
K21 O205 2.807(2) .
K21 O206 2.866(2) .
K21 N201 2.990(2) .
K21 N202 3.011(2) .
Cl31 C31 1.743(4) .
Cl32 C32 1.717(4) .
O201 C202 1.423(3) .
O201 C203 1.427(3) .
O202 C204 1.421(3) .
O202 C205 1.422(3) .
O203 C208 1.421(4) .
O203 C209 1.420(3) .
O204 C210 1.430(3) .
O204 C211 1.430(4) .
O205 C214 1.426(3) .
O205 C215 1.414(4) .
O206 C216 1.424(3) .
O206 C217 1.421(4) .
N101 C123 1.315(3) .
N101 C101 1.384(3) 3_566
N102 C123 1.392(3) .
N102 C112 1.394(3) .
N103 C112 1.309(3) .
N103 C111 1.367(3) .
N104 C111 1.385(3) .
N104 C101 1.368(3) .
C121 C122 1.373(4) .
C121 C120 1.419(4) .
C114 C115 1.408(4) .
C114 C113 1.367(3) .
C109 C110 1.397(4) .
C109 C108 1.385(4) .
C102 C103 1.397(4) .
C102 C3AA 1.394(3) .
N124 C124 1.133(4) .
N201 C201 1.470(4) .
N201 C207 1.473(4) .
N201 C213 1.468(4) .
N202 C206 1.476(3) .
N202 C212 1.467(3) .
N202 C218 1.470(4) .
C31 C32 1.399(5) .
C31 C36 1.371(5) .
C32 C33 1.367(5) .
C33 C34 1.388(5) .
C34 C35 1.362(5) .
C35 C36 1.363(5) .
C123 C122 1.472(3) .
C122 C113 1.422(4) .
C120 C119 1.416(4) .
C120 C115 1.444(4) .
C119 C118 1.367(4) .
C118 C117 1.402(4) .
C117 C116 1.358(4) .
C116 C115 1.416(4) .
C113 C112 1.462(4) .
C111 C110 1.425(4) .
C110 C3AA 1.439(4) .
C108 C107 1.428(4) .
C108 C103 1.455(4) .
C107 C106 1.355(4) .
C106 C105 1.430(4) .
C105 C104 1.359(4) .
C104 C103 1.429(4) .
C3AA C101 1.431(4) .
C201 C202 1.515(4) .
C203 C204 1.495(4) .
C205 C206 1.504(4) .
C207 C208 1.507(5) .
C209 C210 1.488(5) .
C211 C212 1.506(4) .
C213 C214 1.503(4) .
C215 C216 1.485(4) .
C217 C218 1.508(4) .
